data_4132125
loop_
_publ_author_name
'Cheng, Ruofei'
'Li, Bowen'
'Wu, Jie'
'Zhang, Jie'
'Qiu, Zaozao'
'Tang, Wenjun'
'You, Shu-Li'
'Tang, Yong'
'Xie, Zuowei'

_publ_section_title
;
 Enantioselective Synthesis of Chiral-at-Cage o-Carboranes via
 Pd-Catalyzed Asymmetric B-H Substitution.
;
_journal_issue 13
_journal_name_full 'Journal of the American Chemical Society'
_journal_page_first 4508
_journal_page_last 4511
_journal_paper_doi 10.1021/jacs.8b01754
_journal_volume 140
_journal_year 2018
_chemical_absolute_configuration rmad
_chemical_formula_moiety 'C9 H14 B10 O'
_chemical_formula_sum 'C9 H14 B10 O'
_chemical_formula_weight 246.30
_space_group_crystal_system monoclinic
_space_group_IT_number 4
_space_group_name_Hall 'P 2yb'
_space_group_name_H-M_alt 'P 1 21 1'
_atom_sites_solution_hydrogens geom
_atom_sites_solution_primary dual
_audit_creation_date 2018-02-02
_audit_creation_method
;
Olex2 1.2
(compiled 2017.08.10 svn.r3458 for OlexSys, GUI svn.r5381)
;
_cell_angle_alpha 90
_cell_angle_beta 102.6920(10)
_cell_angle_gamma 90
_cell_formula_units_Z 8
_cell_length_a 10.7015(3)
_cell_length_b 22.7815(5)
_cell_length_c 11.3703(3)
_cell_measurement_reflns_used 9235
_cell_measurement_temperature 293(2)
_cell_measurement_theta_max 70.003
_cell_measurement_theta_min 3.986
_cell_volume 2704.30(12)
_computing_cell_refinement 'SAINT v8.37A (Bruker, 2015)'
_computing_data_reduction 'SAINT v8.37A (Bruker, 2015)'
_computing_molecular_graphics 'Olex2 (Dolomanov et al., 2009)'
_computing_publication_material 'Olex2 (Dolomanov et al., 2009)'
_computing_structure_refinement 'ShelXL (Sheldrick, 2015)'
_computing_structure_solution 'ShelXT (Sheldrick, 2015)'
_diffrn_ambient_temperature 293(2)
_diffrn_measured_fraction_theta_full 0.961
_diffrn_measured_fraction_theta_max 0.836
_diffrn_measurement_device_type 'Bruker APEX-II CCD'
_diffrn_measurement_method '\f and \w scans'
_diffrn_radiation_type CuK\a
_diffrn_radiation_wavelength 1.54178
_diffrn_reflns_av_R_equivalents 0.1201
_diffrn_reflns_av_unetI/netI 0.1484
_diffrn_reflns_Laue_measured_fraction_full 0.961
_diffrn_reflns_Laue_measured_fraction_max 0.836
_diffrn_reflns_limit_h_max 13
_diffrn_reflns_limit_h_min -13
_diffrn_reflns_limit_k_max 27
_diffrn_reflns_limit_k_min -27
_diffrn_reflns_limit_l_max 13
_diffrn_reflns_limit_l_min -13
_diffrn_reflns_number 22084
_diffrn_reflns_point_group_measured_fraction_full 0.948
_diffrn_reflns_point_group_measured_fraction_max 0.821
_diffrn_reflns_theta_full 67.679
_diffrn_reflns_theta_max 82.783
_diffrn_reflns_theta_min 3.985
_diffrn_standards_number 0
_exptl_absorpt_coefficient_mu 0.455
_exptl_absorpt_correction_T_max 0.7533
_exptl_absorpt_correction_T_min 0.5202
_exptl_absorpt_correction_type multi-scan
_exptl_absorpt_process_details
'SADABS-2016/2 (Bruker,2016/2) was used for absorption correction. wR2(int) was 0.1630 before and 0.1017 after correction. The Ratio of minimum to maximum transmission is 0.6906. The \l/2 correction factor is Not present.'
_exptl_crystal_colour colourless
_exptl_crystal_colour_primary colourless
_exptl_crystal_density_diffrn 1.210
_exptl_crystal_description block
_exptl_crystal_F_000 1008
_exptl_crystal_size_max 0.2
_exptl_crystal_size_mid 0.1
_exptl_crystal_size_min 0.05
_refine_diff_density_max 0.239
_refine_diff_density_min -0.261
_refine_diff_density_rms 0.056
_refine_ls_abs_structure_details
;
 Flack x determined using 2091 quotients [(I+)-(I-)]/[(I+)+(I-)]
 (Parsons, Flack and Wagner, Acta Cryst. B69 (2013) 249-259).
;
_refine_ls_abs_structure_Flack 0.0(3)
_refine_ls_extinction_method none
_refine_ls_goodness_of_fit_ref 1.017
_refine_ls_hydrogen_treatment constr
_refine_ls_matrix_type full
_refine_ls_number_parameters 721
_refine_ls_number_reflns 9916
_refine_ls_number_restraints 1
_refine_ls_restrained_S_all 1.017
_refine_ls_R_factor_all 0.1112
_refine_ls_R_factor_gt 0.0846
_refine_ls_shift/su_max 0.000
_refine_ls_shift/su_mean 0.000
_refine_ls_structure_factor_coef Fsqd
_refine_ls_weighting_details 'w=1/[\s^2^(Fo^2^)+(0.0936P)^2^] where P=(Fo^2^+2Fc^2^)/3'
_refine_ls_weighting_scheme calc
_refine_ls_wR_factor_gt 0.2008
_refine_ls_wR_factor_ref 0.2223
_reflns_Friedel_coverage 0.917
_reflns_Friedel_fraction_full 0.934
_reflns_Friedel_fraction_max 0.807
_reflns_number_gt 6818
_reflns_number_total 9916
_reflns_threshold_expression 'I > 2\s(I)'
_cod_data_source_file ja8b01754_si_002.cif
_cod_data_source_block S-2a
_cod_database_code 4132125
_shelx_shelxl_version_number 2017/1
_shelx_space_group_comment
;
The symmetry employed for this shelxl refinement is uniquely defined
by the following loop, which should always be used as a source of
symmetry information in preference to the above space-group names.
They are only intended as comments.
;
_shelx_estimated_absorpt_t_max 0.978
_shelx_estimated_absorpt_t_min 0.915
_olex2_refinement_description
;
1. Fixed Uiso
 At 1.2 times of:
  All B(H) groups, All C(H) groups
2.a Aromatic/amide H refined with riding coordinates:
 C5(H5), C6(H6), C7(H7), C8(H8), C5A(H5A), C6A(H6AA), C7A(H7AA), C8A(H8AA),
 C5B(H5B), C6B(H6B), C7B(H7B), C8B(H8B), C5C(H5C), C6C(H6C), C7C(H7C), C8C(H8C)
2.b Boron cage BH refined with riding coordinates:
 C2(H2), B3(H3), B4(H4), B6(H6A), B7(H7A), B8(H8A), B9(H9), B10(H10), B11(H11),
  B12(H12), C2A(H2A), B3A(H3A), B4A(H4A), B6A(H6AB), B7A(H7AB), B8A(H8AB),
 B9A(H9A), B10A(H10A), B11A(H11A), B12A(H12A), C2B(H2B), B3B(H3B), B4B(H4B),
 B6B(H6BA), B7B(H7BA), B8B(H8BA), B9B(H9B), B10B(H10B), B11B(H11B), B12B(H12B),
 C2C(H2C), B3C(H3C), B4C(H4C), B6C(H6CA), B7C(H7CA), B8C(H8CA), B9C(H9C),
 B10C(H10C), B11C(H11C), B12C(H12C)
;
_olex2_submission_special_instructions 'No special instructions were received'

loop_
_space_group_symop_operation_xyz
'x, y, z'
'-x, y+1/2, -z'

loop_
_atom_site_label
_atom_site_type_symbol
_atom_site_fract_x
_atom_site_fract_y
_atom_site_fract_z
_atom_site_U_iso_or_equiv
_atom_site_adp_type
_atom_site_occupancy
_atom_site_site_symmetry_order
_atom_site_calc_flag
_atom_site_refinement_flags_posn
O1 O -0.5086(5) -0.4864(2) -1.0265(6) 0.0634(17) Uani 1 1 d .
C1 C -0.6160(5) -0.4102(3) -1.1650(6) 0.0340(15) Uani 1 1 d .
C2 C -0.5652(6) -0.4109(3) -1.2936(7) 0.0428(18) Uani 1 1 d .
H2 H -0.483511 -0.438824 -1.301434 0.051 Uiso 1 1 calc R
C3 C -0.5588(5) -0.4386(3) -1.0377(7) 0.0426(18) Uani 1 1 d .
C4 C -0.5721(6) -0.3981(3) -0.9347(6) 0.0405(17) Uani 1 1 d .
C5 C -0.5303(6) -0.4094(4) -0.8060(7) 0.055(2) Uani 1 1 d .
H5 H -0.493127 -0.445406 -0.780567 0.066 Uiso 1 1 calc R
C6 C -0.5447(7) -0.3671(5) -0.7180(8) 0.070(3) Uani 1 1 d .
H6 H -0.518040 -0.374823 -0.636024 0.084 Uiso 1 1 calc R
C7 C -0.5999(7) -0.3141(5) -0.7596(7) 0.066(3) Uani 1 1 d .
H7 H -0.610937 -0.285534 -0.704344 0.080 Uiso 1 1 calc R
C8 C -0.6419(6) -0.3018(4) -0.8903(7) 0.054(2) Uani 1 1 d .
H8 H -0.678479 -0.265613 -0.915116 0.065 Uiso 1 1 calc R
C9 C -0.6277(5) -0.3443(3) -0.9794(6) 0.0362(15) Uani 1 1 d .
B3 B -0.6998(8) -0.4458(4) -1.2941(8) 0.046(2) Uani 1 1 d .
H3 H -0.715086 -0.493520 -1.302849 0.055 Uiso 1 1 calc R
B4 B -0.7668(7) -0.4011(4) -1.1931(8) 0.0404(19) Uani 1 1 d .
H4 H -0.830519 -0.420287 -1.139470 0.049 Uiso 1 1 calc R
B5 B -0.6647(7) -0.3438(3) -1.1298(7) 0.0315(17) Uani 1 1 d .
B6 B -0.5363(7) -0.3512(4) -1.1966(7) 0.0356(17) Uani 1 1 d .
H6A H -0.441279 -0.338192 -1.144192 0.043 Uiso 1 1 calc R
B7 B -0.6803(8) -0.4013(5) -1.4238(9) 0.056(3) Uani 1 1 d .
H7A H -0.683125 -0.419834 -1.513667 0.067 Uiso 1 1 calc R
B8 B -0.8112(8) -0.3942(4) -1.3590(8) 0.047(2) Uani 1 1 d .
H8A H -0.905280 -0.408365 -1.411457 0.057 Uiso 1 1 calc R
B9 B -0.7908(7) -0.3301(4) -1.2581(7) 0.0400(19) Uani 1 1 d .
H9 H -0.871878 -0.302457 -1.247467 0.048 Uiso 1 1 calc R
B10 B -0.6467(8) -0.2991(4) -1.2599(8) 0.044(2) Uani 1 1 d .
H10 H -0.629242 -0.251580 -1.248995 0.052 Uiso 1 1 calc R
B11 B -0.5795(8) -0.3433(4) -1.3638(7) 0.047(2) Uani 1 1 d .
H11 H -0.514846 -0.325190 -1.417665 0.056 Uiso 1 1 calc R
B12 B -0.7354(8) -0.3300(5) -1.4006(8) 0.052(2) Uani 1 1 d .
H12 H -0.777608 -0.302137 -1.478104 0.063 Uiso 1 1 calc R
O1A O -0.2756(4) -0.4897(2) -0.7210(5) 0.0477(13) Uani 1 1 d .
C1A C -0.1547(5) -0.4172(2) -0.8003(5) 0.0267(14) Uani 1 1 d .
C2A C -0.0786(6) -0.4540(3) -0.8852(6) 0.0343(15) Uani 1 1 d .
H2A H -0.086029 -0.502108 -0.891311 0.041 Uiso 1 1 calc R
C3A C -0.2229(5) -0.4424(3) -0.7047(6) 0.0331(15) Uani 1 1 d .
C4A C -0.2068(5) -0.4009(3) -0.5955(6) 0.0307(14) Uani 1 1 d .
C5A C -0.2623(6) -0.4092(3) -0.4933(6) 0.0377(16) Uani 1 1 d .
H5A H -0.317752 -0.440557 -0.492866 0.045 Uiso 1 1 calc R
C6A C -0.2347(7) -0.3705(3) -0.3915(7) 0.0449(18) Uani 1 1 d .
H6AA H -0.271573 -0.376254 -0.325573 0.054 Uiso 1 1 calc R
C7A C -0.1534(6) -0.3256(3) -0.3945(6) 0.0437(18) Uani 1 1 d .
H7AA H -0.132510 -0.299912 -0.329493 0.052 Uiso 1 1 calc R
C8A C -0.0994(6) -0.3174(3) -0.4974(6) 0.0366(16) Uani 1 1 d .
H8AA H -0.043885 -0.286044 -0.497556 0.044 Uiso 1 1 calc R
C9A C -0.1270(5) -0.3556(3) -0.6013(6) 0.0310(14) Uani 1 1 d .
B3A B -0.2011(7) -0.4148(3) -0.9643(7) 0.0344(17) Uani 1 1 d .
H3A H -0.288621 -0.434191 -1.019770 0.041 Uiso 1 1 calc R
B4A B -0.1991(7) -0.3515(3) -0.8675(7) 0.0323(16) Uani 1 1 d .
H4A H -0.288678 -0.328557 -0.864023 0.039 Uiso 1 1 calc R
B5A B -0.0795(6) -0.3582(3) -0.7287(7) 0.0286(16) Uani 1 1 d .
B6A B -0.0015(6) -0.4251(3) -0.7429(7) 0.0343(18) Uani 1 1 d .
H6AB H 0.043284 -0.450878 -0.662981 0.041 Uiso 1 1 calc R
B7A B -0.0631(7) -0.4154(3) -1.0165(7) 0.0373(18) Uani 1 1 d .
H7AB H -0.055934 -0.434613 -1.103516 0.045 Uiso 1 1 calc R
B8A B -0.1390(7) -0.3483(4) -1.0057(7) 0.0351(17) Uani 1 1 d .
H8AB H -0.183209 -0.323701 -1.087547 0.042 Uiso 1 1 calc R
B9A B -0.0645(7) -0.3125(3) -0.8595(7) 0.0322(16) Uani 1 1 d .
H9A H -0.059922 -0.264439 -0.851013 0.039 Uiso 1 1 calc R
B10A B 0.0580(6) -0.3583(3) -0.7820(7) 0.0337(17) Uani 1 1 d .
H10A H 0.145423 -0.339771 -0.724586 0.040 Uiso 1 1 calc R
B11A B 0.0571(7) -0.4218(3) -0.8820(7) 0.0378(19) Uani 1 1 d .
H11A H 0.144846 -0.445697 -0.887815 0.045 Uiso 1 1 calc R
B12A B 0.0195(7) -0.3522(4) -0.9522(7) 0.0383(18) Uani 1 1 d .
H12A H 0.083075 -0.329110 -1.000852 0.046 Uiso 1 1 calc R
O1B O -0.5107(6) -0.5175(2) -0.5167(5) 0.0609(15) Uani 1 1 d .
C1B C -0.6162(5) -0.5929(3) -0.6579(6) 0.0300(14) Uani 1 1 d .
C2B C -0.6921(6) -0.5600(3) -0.7842(6) 0.0385(16) Uani 1 1 d .
H2B H -0.696955 -0.511788 -0.789752 0.046 Uiso 1 1 calc R
C3B C -0.5606(5) -0.5646(3) -0.5293(6) 0.0361(16) Uani 1 1 d .
C4B C -0.5782(5) -0.6066(3) -0.4280(6) 0.0316(14) Uani 1 1 d .
C5B C -0.5358(6) -0.5964(3) -0.2977(6) 0.0429(17) Uani 1 1 d .
H5B H -0.496421 -0.561010 -0.270402 0.051 Uiso 1 1 calc R
C6B C -0.5537(7) -0.6390(4) -0.2135(6) 0.050(2) Uani 1 1 d .
H6B H -0.524632 -0.632854 -0.131132 0.060 Uiso 1 1 calc R
C7B C -0.6157(7) -0.6904(4) -0.2567(7) 0.054(2) Uani 1 1 d .
H7B H -0.630839 -0.719038 -0.203140 0.065 Uiso 1 1 calc R
C8B C -0.6577(6) -0.6999(3) -0.3867(6) 0.0415(17) Uani 1 1 d .
H8B H -0.697166 -0.735327 -0.413149 0.050 Uiso 1 1 calc R
C9B C -0.6416(5) -0.6581(3) -0.4746(6) 0.0309(14) Uani 1 1 d .
B3B B -0.5583(7) -0.5910(4) -0.7914(8) 0.043(2) Uani 1 1 d .
H3B H -0.472789 -0.566126 -0.800551 0.052 Uiso 1 1 calc R
B4B B -0.5497(7) -0.6549(3) -0.6941(7) 0.0352(17) Uani 1 1 d .
H4B H -0.458239 -0.672518 -0.642612 0.042 Uiso 1 1 calc R
B5B B -0.6787(6) -0.6565(3) -0.6268(7) 0.0291(16) Uani 1 1 d .
B6B B -0.7693(6) -0.5948(4) -0.6842(7) 0.0340(17) Uani 1 1 d .
H6BA H -0.827007 -0.572210 -0.628967 0.041 Uiso 1 1 calc R
B7B B -0.6882(8) -0.5979(4) -0.9186(7) 0.044(2) Uani 1 1 d .
H7BA H -0.690959 -0.578485 -1.007734 0.053 Uiso 1 1 calc R
B8B B -0.5964(8) -0.6601(4) -0.8635(7) 0.043(2) Uani 1 1 d .
H8BA H -0.537388 -0.681333 -0.919194 0.052 Uiso 1 1 calc R
B9B B -0.6717(7) -0.7008(4) -0.7603(7) 0.0385(19) Uani 1 1 d .
H9B H -0.663568 -0.748860 -0.753391 0.046 Uiso 1 1 calc R
B10B B -0.8097(7) -0.6640(4) -0.7521(6) 0.0353(17) Uani 1 1 d .
H10B H -0.895163 -0.687941 -0.739769 0.042 Uiso 1 1 calc R
B11B B -0.8176(7) -0.5997(4) -0.8518(7) 0.042(2) Uani 1 1 d .
H11B H -0.908235 -0.580735 -0.902117 0.050 Uiso 1 1 calc R
B12B B -0.7593(7) -0.6657(4) -0.8993(7) 0.043(2) Uani 1 1 d .
H12B H -0.810116 -0.690852 -0.978001 0.051 Uiso 1 1 calc R
O1C O -0.2910(4) -0.5054(2) -0.2439(4) 0.0443(12) Uani 1 1 d .
C1C C -0.1508(5) -0.5739(3) -0.3062(6) 0.0275(13) Uani 1 1 d .
C2C C -0.1878(6) -0.5768(3) -0.4609(6) 0.0349(15) Uani 1 1 d .
H2C H -0.270532 -0.552993 -0.514281 0.042 Uiso 1 1 calc R
C3C C -0.2280(5) -0.5487(3) -0.2191(6) 0.0292(14) Uani 1 1 d .
C4C C -0.2142(5) -0.5873(3) -0.1062(6) 0.0278(13) Uani 1 1 d .
C5C C -0.2692(6) -0.5777(3) -0.0042(6) 0.0379(16) Uani 1 1 d .
H5C H -0.321588 -0.545222 -0.003563 0.045 Uiso 1 1 calc R
C6C C -0.2460(6) -0.6171(3) 0.0979(6) 0.0416(17) Uani 1 1 d .
H6C H -0.281802 -0.609528 0.163903 0.050 Uiso 1 1 calc R
C7C C -0.1721(6) -0.6649(3) 0.0967(6) 0.0427(17) Uani 1 1 d .
H7C H -0.155706 -0.690648 0.161827 0.051 Uiso 1 1 calc R
C8C C -0.1187(6) -0.6754(3) -0.0075(6) 0.0357(15) Uani 1 1 d .
H8C H -0.068498 -0.708701 -0.008177 0.043 Uiso 1 1 calc R
C9C C -0.1393(5) -0.6373(3) -0.1097(5) 0.0278(13) Uani 1 1 d .
B3C B -0.0653(7) -0.5355(4) -0.3916(7) 0.0392(19) Uani 1 1 d .
H3C H -0.059883 -0.487399 -0.397639 0.047 Uiso 1 1 calc R
B4C B 0.0010(6) -0.5746(3) -0.2503(7) 0.0350(17) Uani 1 1 d .
H4C H 0.051561 -0.551407 -0.168818 0.042 Uiso 1 1 calc R
B5C B -0.0911(6) -0.6369(3) -0.2387(6) 0.0257(15) Uani 1 1 d .
B6C B -0.2128(6) -0.6375(3) -0.3743(7) 0.0305(16) Uani 1 1 d .
H6CA H -0.307799 -0.655013 -0.371251 0.037 Uiso 1 1 calc R
B7C B -0.0638(7) -0.5817(4) -0.5224(7) 0.042(2) Uani 1 1 d .
H7CA H -0.055408 -0.563823 -0.610181 0.050 Uiso 1 1 calc R
B8C B 0.0590(7) -0.5824(4) -0.3882(7) 0.0397(19) Uani 1 1 d .
H8CA H 0.153507 -0.564684 -0.392458 0.048 Uiso 1 1 calc R
B9C B 0.0437(6) -0.6453(3) -0.2922(7) 0.0329(16) Uani 1 1 d .
H9C H 0.125256 -0.668683 -0.235875 0.039 Uiso 1 1 calc R
B10C B -0.0877(7) -0.6837(4) -0.3699(7) 0.0342(17) Uani 1 1 d .
H10C H -0.094513 -0.731708 -0.363631 0.041 Uiso 1 1 calc R
B11C B -0.1557(7) -0.6442(4) -0.5125(7) 0.0363(18) Uani 1 1 d .
H11C H -0.208802 -0.665893 -0.594804 0.044 Uiso 1 1 calc R
B12C B 0.0057(7) -0.6495(4) -0.4622(7) 0.0369(18) Uani 1 1 d .
H12C H 0.062904 -0.675446 -0.512647 0.044 Uiso 1 1 calc R

loop_
_atom_site_aniso_label
_atom_site_aniso_U_11
_atom_site_aniso_U_22
_atom_site_aniso_U_33
_atom_site_aniso_U_23
_atom_site_aniso_U_13
_atom_site_aniso_U_12
O1 0.040(3) 0.047(3) 0.104(5) 0.024(3) 0.018(3) 0.013(3)
C1 0.021(3) 0.028(3) 0.054(4) 0.006(3) 0.009(3) 0.000(2)
C2 0.038(4) 0.043(4) 0.052(5) -0.006(4) 0.020(3) 0.004(3)
C3 0.021(3) 0.037(4) 0.070(5) 0.015(4) 0.010(3) 0.001(3)
C4 0.022(3) 0.051(4) 0.049(4) 0.014(4) 0.006(3) -0.006(3)
C5 0.030(3) 0.079(6) 0.054(5) 0.026(5) 0.005(3) -0.001(4)
C6 0.036(4) 0.122(9) 0.050(5) 0.019(6) 0.002(4) -0.002(5)
C7 0.043(4) 0.109(8) 0.047(5) -0.023(5) 0.010(4) -0.005(5)
C8 0.037(4) 0.075(6) 0.047(5) -0.010(4) 0.002(3) 0.003(4)
C9 0.019(3) 0.045(4) 0.044(4) 0.001(3) 0.006(3) -0.002(3)
B3 0.034(4) 0.035(4) 0.069(6) -0.014(4) 0.012(4) -0.006(3)
B4 0.022(3) 0.032(4) 0.064(6) -0.007(4) 0.004(4) -0.003(3)
B5 0.027(3) 0.026(4) 0.041(4) 0.004(3) 0.006(3) 0.003(3)
B6 0.026(3) 0.037(4) 0.045(5) 0.002(4) 0.010(3) -0.005(3)
B7 0.049(5) 0.066(7) 0.052(6) -0.012(5) 0.010(5) 0.001(5)
B8 0.033(4) 0.047(5) 0.056(5) -0.009(4) -0.004(4) -0.002(4)
B9 0.025(3) 0.039(4) 0.053(5) 0.008(4) 0.002(3) 0.007(3)
B10 0.043(4) 0.037(4) 0.046(5) 0.006(4) 0.002(4) -0.008(4)
B11 0.047(5) 0.054(6) 0.039(5) 0.012(4) 0.010(4) -0.006(4)
B12 0.043(4) 0.064(6) 0.045(5) 0.010(5) 0.000(4) -0.001(4)
O1A 0.036(2) 0.030(3) 0.079(4) -0.001(2) 0.017(2) -0.013(2)
C1A 0.023(3) 0.021(3) 0.036(4) -0.004(3) 0.005(3) 0.001(2)
C2A 0.033(3) 0.024(3) 0.048(4) -0.004(3) 0.012(3) 0.003(3)
C3A 0.023(3) 0.024(3) 0.053(4) 0.007(3) 0.009(3) -0.001(2)
C4A 0.025(3) 0.030(3) 0.038(3) 0.004(3) 0.007(3) 0.003(2)
C5A 0.031(3) 0.037(4) 0.048(4) 0.010(3) 0.016(3) 0.000(3)
C6A 0.046(4) 0.049(5) 0.045(4) 0.010(3) 0.019(3) 0.005(3)
C7A 0.037(3) 0.045(4) 0.051(5) -0.002(3) 0.012(3) 0.005(3)
C8A 0.034(3) 0.036(4) 0.039(4) -0.004(3) 0.006(3) 0.001(3)
C9A 0.024(3) 0.034(3) 0.035(4) 0.004(3) 0.004(3) 0.003(3)
B3A 0.030(3) 0.040(4) 0.029(4) -0.005(3) -0.002(3) -0.002(3)
B4A 0.028(3) 0.028(4) 0.039(4) -0.001(3) 0.003(3) 0.005(3)
B5A 0.024(3) 0.024(3) 0.037(4) -0.002(3) 0.004(3) -0.004(3)
B6A 0.022(3) 0.033(4) 0.046(5) -0.002(4) 0.004(3) 0.007(3)
B7A 0.038(4) 0.037(4) 0.038(4) -0.009(4) 0.010(3) -0.002(3)
B8A 0.035(4) 0.032(4) 0.037(4) 0.001(3) 0.006(3) -0.006(3)
B9A 0.035(3) 0.024(3) 0.039(4) 0.001(3) 0.009(3) -0.006(3)
B10A 0.022(3) 0.037(4) 0.041(4) -0.003(3) 0.003(3) -0.001(3)
B11A 0.027(3) 0.034(4) 0.053(5) -0.002(4) 0.012(4) 0.006(3)
B12A 0.034(4) 0.035(4) 0.048(5) -0.008(4) 0.014(4) -0.005(3)
O1B 0.057(3) 0.044(3) 0.079(4) -0.010(3) 0.009(3) -0.025(3)
C1B 0.023(3) 0.030(3) 0.038(4) 0.002(3) 0.008(3) -0.001(2)
C2B 0.031(3) 0.034(4) 0.050(4) 0.010(3) 0.006(3) 0.001(3)
C3B 0.022(3) 0.034(4) 0.051(4) -0.006(3) 0.006(3) 0.000(3)
C4B 0.020(3) 0.035(3) 0.039(4) -0.006(3) 0.007(3) -0.006(2)
C5B 0.029(3) 0.056(4) 0.044(4) -0.010(4) 0.009(3) -0.003(3)
C6B 0.040(4) 0.078(6) 0.031(4) -0.008(4) 0.007(3) -0.006(4)
C7B 0.040(4) 0.071(6) 0.053(5) 0.013(4) 0.015(4) -0.001(4)
C8B 0.034(3) 0.045(4) 0.047(4) 0.005(3) 0.010(3) -0.002(3)
C9B 0.022(3) 0.038(3) 0.033(3) 0.000(3) 0.006(2) -0.003(2)
B3B 0.027(4) 0.055(5) 0.052(5) 0.003(4) 0.018(4) 0.000(4)
B4B 0.034(4) 0.035(4) 0.038(4) -0.004(3) 0.010(3) 0.006(3)
B5B 0.023(3) 0.031(4) 0.032(4) 0.002(3) 0.004(3) -0.003(3)
B6B 0.020(3) 0.043(4) 0.041(4) 0.003(4) 0.010(3) -0.001(3)
B7B 0.046(4) 0.058(6) 0.031(4) 0.010(4) 0.015(4) -0.004(4)
B8B 0.045(4) 0.054(5) 0.036(4) 0.003(4) 0.018(4) 0.006(4)
B9B 0.044(4) 0.031(4) 0.039(4) -0.007(3) 0.006(4) -0.007(3)
B10B 0.031(3) 0.043(4) 0.030(4) 0.001(3) 0.003(3) -0.007(3)
B11B 0.028(4) 0.054(5) 0.042(5) 0.006(4) 0.002(3) -0.001(4)
B12B 0.042(4) 0.048(5) 0.034(4) 0.002(4) 0.000(4) -0.009(4)
O1C 0.033(2) 0.034(3) 0.067(3) 0.004(2) 0.012(2) 0.009(2)
C1C 0.021(3) 0.024(3) 0.036(4) 0.002(3) 0.004(3) 0.002(2)
C2C 0.025(3) 0.040(4) 0.039(4) 0.005(3) 0.006(3) 0.000(3)
C3C 0.024(3) 0.028(3) 0.034(3) 0.000(3) 0.004(3) -0.002(2)
C4C 0.021(3) 0.024(3) 0.038(4) -0.001(3) 0.006(2) 0.001(2)
C5C 0.029(3) 0.036(4) 0.051(4) -0.009(3) 0.014(3) 0.001(3)
C6C 0.033(3) 0.050(4) 0.045(4) -0.002(3) 0.018(3) 0.004(3)
C7C 0.044(4) 0.039(4) 0.048(4) 0.009(3) 0.017(3) 0.002(3)
C8C 0.036(3) 0.031(3) 0.042(4) 0.000(3) 0.013(3) 0.005(3)
C9C 0.024(3) 0.026(3) 0.034(3) -0.004(3) 0.007(3) 0.000(2)
B3C 0.031(4) 0.035(4) 0.049(5) 0.009(4) 0.006(4) 0.000(3)
B4C 0.024(3) 0.034(4) 0.046(5) 0.000(4) 0.007(3) -0.002(3)
B5C 0.023(3) 0.021(3) 0.034(4) 0.002(3) 0.008(3) 0.004(3)
B6C 0.022(3) 0.030(4) 0.040(4) -0.004(3) 0.007(3) -0.003(3)
B7C 0.034(4) 0.056(6) 0.037(4) 0.010(4) 0.012(4) 0.002(4)
B8C 0.025(3) 0.049(5) 0.049(5) 0.003(4) 0.014(3) 0.001(3)
B9C 0.024(3) 0.034(4) 0.041(4) 0.002(3) 0.008(3) 0.004(3)
B10C 0.034(4) 0.033(4) 0.036(4) -0.002(3) 0.010(3) -0.002(3)
B11C 0.033(4) 0.037(4) 0.040(4) -0.003(4) 0.009(3) -0.003(3)
B12C 0.034(4) 0.045(5) 0.034(4) -0.004(4) 0.013(3) 0.005(3)

loop_
_atom_type_symbol
_atom_type_description
_atom_type_scat_dispersion_real
_atom_type_scat_dispersion_imag
_atom_type_scat_source
C C 0.0181 0.0091 'International Tables Vol C Tables 4.2.6.8 and 6.1.1.4'
H H 0.0000 0.0000 'International Tables Vol C Tables 4.2.6.8 and 6.1.1.4'
B B 0.0090 0.0039 'International Tables Vol C Tables 4.2.6.8 and 6.1.1.4'
O O 0.0492 0.0322 'International Tables Vol C Tables 4.2.6.8 and 6.1.1.4'

loop_
_geom_angle_atom_site_label_1
_geom_angle_atom_site_label_2
_geom_angle_atom_site_label_3
_geom_angle
C2 C1 B3 57.6(4)
C2 C1 B5 113.3(5)
C2 C1 B6 62.6(4)
C3 C1 C2 131.5(5)
C3 C1 B3 127.2(6)
C3 C1 B4 114.2(5)
C3 C1 B5 103.3(5)
C3 C1 B6 114.3(5)
B4 C1 C2 109.7(6)
B4 C1 B3 65.1(5)
B4 C1 B5 64.9(4)
B4 C1 B6 113.3(5)
B5 C1 B3 119.4(5)
B6 C1 B3 112.7(6)
B6 C1 B5 61.7(4)
C1 C2 H2 119.6
C1 C2 B6 58.8(4)
C1 C2 B7 116.3(5)
C1 C2 B11 112.6(6)
B3 C2 C1 63.5(5)
B3 C2 H2 115.6
B3 C2 B6 114.5(5)
B3 C2 B7 66.3(5)
B3 C2 B11 116.2(6)
B6 C2 H2 118.1
B7 C2 H2 115.9
B7 C2 B6 116.1(6)
B7 C2 B11 60.9(5)
B11 C2 H2 118.0
B11 C2 B6 65.2(5)
O1 C3 C1 122.6(8)
O1 C3 C4 125.5(7)
C4 C3 C1 111.9(6)
C5 C4 C3 127.3(7)
C9 C4 C3 110.7(6)
C9 C4 C5 121.9(8)
C4 C5 H5 119.0
C6 C5 C4 122.1(8)
C6 C5 H5 119.0
C5 C6 H6 121.4
C7 C6 C5 117.1(8)
C7 C6 H6 121.4
C6 C7 H7 119.3
C6 C7 C8 121.4(9)
C8 C7 H7 119.3
C7 C8 H8 119.1
C9 C8 C7 121.7(8)
C9 C8 H8 119.1
C4 C9 C8 115.7(7)
C4 C9 B5 111.3(6)
C8 C9 B5 133.0(6)
C1 B3 H3 125.1
C1 B3 B4 53.3(4)
C1 B3 B7 106.9(6)
C2 B3 C1 58.9(4)
C2 B3 H3 126.2
C2 B3 B4 101.3(6)
C2 B3 B7 58.8(5)
C2 B3 B8 101.2(6)
B4 B3 H3 123.1
B4 B3 B7 109.3(6)
B7 B3 H3 120.8
B8 B3 C1 102.9(6)
B8 B3 H3 124.2
B8 B3 B4 63.3(5)
B8 B3 B7 57.9(5)
C1 B4 B3 61.6(4)
C1 B4 H4 124.2
C1 B4 B5 60.0(4)
C1 B4 B8 103.8(6)
C1 B4 B9 104.5(5)
B3 B4 H4 120.8
B3 B4 B8 56.4(5)
B5 B4 B3 112.6(5)
B5 B4 H4 118.3
B5 B4 B8 110.6(6)
B5 B4 B9 60.7(4)
B8 B4 H4 123.3
B9 B4 B3 107.0(6)
B9 B4 H4 122.8
B9 B4 B8 61.0(5)
C1 B5 B4 55.1(4)
C1 B5 B6 59.1(4)
C1 B5 B9 100.5(5)
C1 B5 B10 102.4(5)
C9 B5 C1 102.8(5)
C9 B5 B4 113.7(6)
C9 B5 B6 114.8(5)
C9 B5 B9 143.7(6)
C9 B5 B10 141.7(6)
B4 B5 B9 60.2(4)
B4 B5 B10 104.4(5)
B6 B5 B4 103.4(6)
B6 B5 B9 101.0(5)
B6 B5 B10 57.6(4)
B9 B5 B10 56.0(4)
C1 B6 C2 58.6(4)
C1 B6 B5 59.3(4)
C1 B6 H6A 123.6
C1 B6 B10 108.0(5)
C1 B6 B11 105.8(5)
C2 B6 H6A 124.6
C2 B6 B11 57.1(5)
B5 B6 C2 108.0(5)
B5 B6 H6A 118.0
B5 B6 B11 113.5(5)
B10 B6 C2 105.4(6)
B10 B6 B5 64.8(5)
B10 B6 H6A 120.7
B10 B6 B11 60.9(5)
B11 B6 H6A 121.3
C2 B7 B3 54.9(4)
C2 B7 H7A 128.2
C2 B7 B8 98.0(6)
C2 B7 B11 59.7(5)
C2 B7 B12 100.9(6)
B3 B7 H7A 123.2
B8 B7 B3 57.6(5)
B8 B7 H7A 125.0
B8 B7 B11 104.6(7)
B8 B7 B12 61.4(5)
B11 B7 B3 105.8(6)
B11 B7 H7A 122.8
B11 B7 B12 56.3(5)
B12 B7 B3 106.6(6)
B12 B7 H7A 123.4
B3 B8 B4 60.3(5)
B3 B8 B7 64.5(5)
B3 B8 H8A 119.8
B3 B8 B9 107.4(6)
B3 B8 B12 111.2(6)
B4 B8 H8A 121.8
B7 B8 B4 112.1(6)
B7 B8 H8A 118.2
B7 B8 B9 110.1(6)
B7 B8 B12 60.4(6)
B9 B8 B4 57.5(4)
B9 B8 H8A 122.7
B12 B8 B4 108.1(6)
B12 B8 H8A 120.8
B12 B8 B9 61.1(5)
B4 B9 B5 59.1(4)
B4 B9 B8 61.5(4)
B4 B9 H9 121.5
B4 B9 B12 108.8(6)
B5 B9 B8 109.7(5)
B5 B9 H9 118.9
B5 B9 B12 112.8(5)
B8 B9 H9 122.3
B8 B9 B12 58.0(5)
B10 B9 B4 109.6(5)
B10 B9 B5 63.7(4)
B10 B9 B8 107.8(6)
B10 B9 H9 120.1
B10 B9 B12 61.4(5)
B12 B9 H9 120.6
B5 B10 H10 120.0
B6 B10 B5 57.6(4)
B6 B10 H10 123.2
B6 B10 B11 63.6(5)
B6 B10 B12 106.2(6)
B9 B10 B5 60.3(4)
B9 B10 B6 104.5(6)
B9 B10 H10 122.7
B9 B10 B11 105.4(6)
B9 B10 B12 63.2(5)
B11 B10 B5 110.0(6)
B11 B10 H10 122.4
B12 B10 B5 111.5(6)
B12 B10 H10 121.6
B12 B10 B11 54.3(4)
C2 B11 B6 57.7(4)
C2 B11 B7 59.4(5)
C2 B11 B10 101.6(6)
C2 B11 H11 126.1
B6 B11 H11 123.9
B7 B11 B6 108.6(6)
B7 B11 B10 112.0(6)
B7 B11 H11 118.5
B10 B11 B6 55.6(4)
B10 B11 H11 122.7
B12 B11 C2 105.2(6)
B12 B11 B6 106.5(6)
B12 B11 B7 62.5(6)
B12 B11 B10 62.7(5)
B12 B11 H11 120.9
B7 B12 B8 58.2(5)
B7 B12 B9 108.2(7)
B7 B12 B10 111.2(6)
B7 B12 H12 120.1
B8 B12 B9 60.9(5)
B8 B12 B10 105.4(6)
B8 B12 H12 123.7
B9 B12 H12 123.4
B10 B12 B9 55.4(4)
B10 B12 H12 121.7
B11 B12 B7 61.2(5)
B11 B12 B8 105.9(7)
B11 B12 B9 106.2(6)
B11 B12 B10 63.0(5)
B11 B12 H12 121.4
C2A C1A B3A 57.8(4)
C2A C1A B4A 108.3(5)
C2A C1A B5A 116.7(5)
C2A C1A B6A 65.9(4)
C3A C1A C2A 127.0(5)
C3A C1A B3A 131.7(5)
C3A C1A B4A 121.0(5)
C3A C1A B5A 101.9(5)
C3A C1A B6A 105.4(5)
B4A C1A B3A 61.8(4)
B5A C1A B3A 117.7(5)
B5A C1A B4A 64.6(4)
B6A C1A B3A 115.8(5)
B6A C1A B4A 115.6(5)
B6A C1A B5A 64.1(4)
C1A C2A H2A 120.8
C1A C2A B3A 67.0(4)
C1A C2A B6A 57.3(3)
C1A C2A B7A 113.4(5)
B3A C2A H2A 117.4
B3A C2A B6A 116.4(5)
B3A C2A B7A 59.4(4)
B6A C2A H2A 116.1
B7A C2A H2A 117.4
B7A C2A B6A 118.2(5)
B11A C2A C1A 108.5(5)
B11A C2A H2A 120.3
B11A C2A B3A 111.3(6)
B11A C2A B6A 64.9(4)
B11A C2A B7A 62.9(4)
O1A C3A C1A 119.9(6)
O1A C3A C4A 129.5(7)
C4A C3A C1A 110.6(5)
C5A C4A C3A 125.5(6)
C9A C4A C3A 113.0(6)
C9A C4A C5A 121.4(6)
C4A C5A H5A 119.1
C4A C5A C6A 121.8(6)
C6A C5A H5A 119.1
C5A C6A H6AA 121.1
C7A C6A C5A 117.8(7)
C7A C6A H6AA 121.1
C6A C7A H7AA 120.0
C6A C7A C8A 119.9(7)
C8A C7A H7AA 120.0
C7A C8A H8AA 118.4
C7A C8A C9A 123.1(6)
C9A C8A H8AA 118.4
C4A C9A C8A 115.9(6)
C4A C9A B5A 109.7(6)
C8A C9A B5A 134.3(6)
C1A B3A H3A 125.5
C2A B3A C1A 55.2(4)
C2A B3A H3A 124.2
C2A B3A B4A 101.2(5)
C2A B3A B7A 63.1(4)
C2A B3A B8A 107.8(5)
B4A B3A C1A 55.8(4)
B4A B3A H3A 124.2
B7A B3A C1A 107.1(5)
B7A B3A H3A 119.4
B7A B3A B4A 108.8(5)
B7A B3A B8A 60.5(4)
B8A B3A C1A 105.4(5)
B8A B3A H3A 121.1
B8A B3A B4A 61.4(4)
C1A B4A B3A 62.4(4)
C1A B4A H4A 124.1
C1A B4A B5A 57.2(4)
C1A B4A B8A 107.8(5)
B3A B4A H4A 120.4
B3A B4A B8A 57.9(4)
B5A B4A B3A 112.0(5)
B5A B4A H4A 117.7
B5A B4A B8A 116.1(5)
B8A B4A H4A 119.1
B9A B4A C1A 106.8(5)
B9A B4A B3A 110.5(6)
B9A B4A H4A 119.4
B9A B4A B5A 64.1(4)
B9A B4A B8A 64.2(4)
C1A B5A B4A 58.2(4)
C1A B5A B6A 56.7(4)
C1A B5A B9A 100.2(5)
C1A B5A B10A 100.7(5)
C9A B5A C1A 104.4(5)
C9A B5A B4A 118.1(5)
C9A B5A B6A 111.0(5)
C9A B5A B9A 142.0(6)
C9A B5A B10A 140.5(6)
B4A B5A B9A 54.6(4)
B6A B5A B4A 104.6(5)
B6A B5A B9A 106.6(5)
B10A B5A B4A 100.9(5)
B10A B5A B6A 60.3(4)
B10A B5A B9A 58.8(4)
C1A B6A C2A 56.8(4)
C1A B6A B5A 59.2(3)
C1A B6A H6AB 127.2
C1A B6A B10A 101.1(5)
C1A B6A B11A 98.9(5)
C2A B6A H6AB 125.8
C2A B6A B11A 53.4(4)
B5A B6A C2A 105.7(5)
B5A B6A H6AB 121.0
B5A B6A B11A 107.7(5)
B10A B6A C2A 102.4(5)
B10A B6A B5A 58.4(4)
B10A B6A H6AB 124.1
B10A B6A B11A 62.0(4)
B11A B6A H6AB 124.6
C2A B7A H7AB 126.8
C2A B7A B11A 54.4(4)
B3A B7A C2A 57.5(4)
B3A B7A H7AB 123.5
B3A B7A B8A 61.2(4)
B3A B7A B11A 102.7(5)
B3A B7A B12A 104.1(6)
B8A B7A C2A 104.1(5)
B8A B7A H7AB 122.4
B8A B7A B11A 105.7(5)
B8A B7A B12A 57.0(4)
B11A B7A H7AB 124.2
B12A B7A C2A 100.8(5)
B12A B7A H7AB 124.8
B12A B7A B11A 60.5(4)
B3A B8A B4A 60.7(4)
B3A B8A H8AB 123.2
B3A B8A B9A 104.5(5)
B4A B8A H8AB 125.5
B4A B8A B9A 54.1(4)
B7A B8A B3A 58.3(4)
B7A B8A B4A 106.4(6)
B7A B8A H8AB 120.4
B7A B8A B9A 109.3(5)
B9A B8A H8AB 123.5
B12A B8A B3A 105.6(6)
B12A B8A B4A 101.9(5)
B12A B8A B7A 62.0(4)
B12A B8A H8AB 123.2
B12A B8A B9A 59.9(4)
B4A B9A B5A 61.4(4)
B4A B9A B8A 61.8(4)
B4A B9A H9A 123.6
B4A B9A B10A 104.6(5)
B4A B9A B12A 103.9(5)
B5A B9A B8A 112.0(5)
B5A B9A H9A 120.0
B8A B9A H9A 121.0
B10A B9A B5A 56.6(4)
B10A B9A B8A 108.3(5)
B10A B9A H9A 122.3
B10A B9A B12A 64.9(4)
B12A B9A B5A 109.6(5)
B12A B9A B8A 54.7(4)
B12A B9A H9A 122.7
B5A B10A B6A 61.3(4)
B5A B10A B9A 64.6(4)
B5A B10A H10A 118.3
B5A B10A B11A 109.3(5)
B5A B10A B12A 110.6(5)
B6A B10A B9A 111.8(5)
B6A B10A H10A 119.6
B6A B10A B11A 61.2(4)
B6A B10A B12A 108.4(5)
B9A B10A H10A 121.0
B9A B10A B11A 104.8(5)
B9A B10A B12A 58.1(4)
B11A B10A H10A 123.9
B11A B10A B12A 57.0(4)
B12A B10A H10A 123.0
C2A B11A B6A 61.6(4)
C2A B11A B7A 62.7(4)
C2A B11A B10A 104.7(5)
C2A B11A H11A 123.2
C2A B11A B12A 106.3(5)
B6A B11A B10A 56.8(4)
B6A B11A H11A 119.4
B7A B11A B6A 115.3(5)
B7A B11A B10A 111.9(5)
B7A B11A H11A 117.1
B7A B11A B12A 59.5(4)
B10A B11A H11A 122.5
B12A B11A B6A 109.7(5)
B12A B11A B10A 63.0(4)
B12A B11A H11A 121.7
B7A B12A B9A 112.9(5)
B7A B12A B10A 109.9(6)
B7A B12A B11A 60.1(4)
B7A B12A H12A 119.4
B8A B12A B7A 61.1(4)
B8A B12A B9A 65.4(4)
B8A B12A B10A 110.6(5)
B8A B12A B11A 108.7(6)
B8A B12A H12A 118.7
B9A B12A B10A 57.0(4)
B9A B12A B11A 106.3(6)
B9A B12A H12A 120.4
B10A B12A H12A 122.0
B11A B12A B10A 60.0(4)
B11A B12A H12A 123.2
C2B C1B B3B 56.1(4)
C2B C1B B4B 108.7(5)
C2B C1B B5B 115.6(5)
C3B C1B C2B 128.7(6)
C3B C1B B3B 130.7(5)
C3B C1B B4B 118.3(5)
C3B C1B B5B 104.1(5)
C3B C1B B6B 110.1(5)
B4B C1B B3B 63.9(5)
B5B C1B B3B 116.0(5)
B5B C1B B4B 62.0(4)
B6B C1B C2B 64.3(4)
B6B C1B B3B 112.3(5)
B6B C1B B4B 113.9(5)
B6B C1B B5B 64.8(4)
C1B C2B H2B 120.5
C1B C2B B6B 56.1(4)
C1B C2B B7B 115.3(5)
B3B C2B C1B 65.0(4)
B3B C2B H2B 117.7
B3B C2B B6B 112.9(5)
B3B C2B B7B 63.4(5)
B3B C2B B11B 112.0(6)
B6B C2B H2B 118.0
B6B C2B B7B 116.7(5)
B7B C2B H2B 116.6
B11B C2B C1B 110.2(5)
B11B C2B H2B 119.6
B11B C2B B6B 66.5(4)
B11B C2B B7B 60.2(4)
O1B C3B C1B 122.8(7)
O1B C3B C4B 126.4(7)
C4B C3B C1B 110.7(5)
C5B C4B C3B 126.5(6)
C9B C4B C3B 111.5(6)
C9B C4B C5B 122.0(6)
C4B C5B H5B 119.4
C6B C5B C4B 121.3(7)
C6B C5B H5B 119.4
C5B C6B H6B 121.0
C7B C6B C5B 118.0(7)
C7B C6B H6B 121.0
C6B C7B H7B 120.0
C6B C7B C8B 120.1(7)
C8B C7B H7B 120.0
C7B C8B H8B 118.1
C9B C8B C7B 123.8(7)
C9B C8B H8B 118.1
C4B C9B C8B 114.8(6)
C4B C9B B5B 110.7(6)
C8B C9B B5B 134.4(6)
C1B B3B H3B 123.4
C1B B3B B4B 55.7(4)
C1B B3B B7B 109.8(5)
C1B B3B B8B 106.6(6)
C2B B3B C1B 58.9(4)
C2B B3B H3B 123.0
C2B B3B B4B 104.2(5)
C2B B3B B7B 62.4(4)
C2B B3B B8B 107.1(6)
B4B B3B H3B 122.5
B7B B3B H3B 119.1
B7B B3B B4B 110.5(6)
B7B B3B B8B 59.3(5)
B8B B3B H3B 121.5
B8B B3B B4B 63.1(5)
C1B B4B B3B 60.4(4)
C1B B4B H4B 123.7
C1B B4B B5B 58.8(4)
C1B B4B B8B 105.9(5)
C1B B4B B9B 107.4(5)
B3B B4B H4B 122.5
B3B B4B B8B 57.5(5)
B5B B4B B3B 110.5(5)
B5B B4B H4B 117.6
B5B B4B B8B 113.2(5)
B8B B4B H4B 121.7
B9B B4B B3B 106.8(6)
B9B B4B H4B 120.9
B9B B4B B5B 64.8(4)
B9B B4B B8B 60.4(5)
C1B B5B C9B 102.8(5)
C1B B5B B4B 59.2(4)
C1B B5B B6B 55.8(4)
C1B B5B B9B 102.2(5)
C1B B5B B10B 101.3(5)
C9B B5B B4B 115.2(5)
C9B B5B B6B 112.7(5)
C9B B5B B9B 142.3(6)
C9B B5B B10B 141.9(5)
B4B B5B B6B 104.5(5)
B4B B5B B9B 57.4(4)
B4B B5B B10B 102.4(5)
B6B B5B B9B 104.7(5)
B6B B5B B10B 60.2(4)
B10B B5B B9B 56.8(4)
C1B B6B C2B 59.7(4)
C1B B6B B5B 59.5(4)
C1B B6B H6BA 124.2
C1B B6B B10B 104.4(5)
C1B B6B B11B 103.6(5)
C2B B6B B5B 107.9(5)
C2B B6B H6BA 124.6
C2B B6B B10B 103.1(5)
C2B B6B B11B 54.8(4)
B5B B6B H6BA 119.8
B5B B6B B10B 60.5(4)
B5B B6B B11B 109.8(6)
B10B B6B H6BA 123.5
B10B B6B B11B 60.9(4)
B11B B6B H6BA 123.1
C2B B7B B3B 54.2(4)
C2B B7B H7BA 127.0
B3B B7B H7BA 124.9
B8B B7B C2B 101.7(5)
B8B B7B B3B 60.4(5)
B8B B7B H7BA 123.5
B11B B7B C2B 57.0(4)
B11B B7B B3B 101.8(6)
B11B B7B H7BA 123.7
B11B B7B B8B 105.3(6)
B11B B7B B12B 60.7(5)
B12B B7B C2B 103.2(6)
B12B B7B B3B 105.0(6)
B12B B7B H7BA 122.9
B12B B7B B8B 58.0(5)
B3B B8B B4B 59.4(4)
B3B B8B H8BA 123.4
B3B B8B B9B 104.1(6)
B4B B8B H8BA 124.0
B7B B8B B3B 60.3(5)
B7B B8B B4B 108.3(6)
B7B B8B H8BA 119.7
B7B B8B B9B 110.4(6)
B9B B8B B4B 55.1(4)
B9B B8B H8BA 122.7
B12B B8B B3B 107.1(6)
B12B B8B B4B 106.1(5)
B12B B8B B7B 60.9(5)
B12B B8B H8BA 121.1
B12B B8B B9B 62.7(5)
B4B B9B B5B 57.8(4)
B4B B9B B8B 64.5(5)
B4B B9B H9B 122.4
B4B B9B B10B 105.0(6)
B4B B9B B12B 108.0(6)
B5B B9B H9B 120.3
B8B B9B B5B 111.0(5)
B8B B9B H9B 121.0
B8B B9B B12B 55.7(4)
B10B B9B B5B 59.7(4)
B10B B9B B8B 107.2(6)
B10B B9B H9B 122.5
B10B B9B B12B 63.4(5)
B12B B9B B5B 111.5(6)
B12B B9B H9B 120.9
B5B B10B H10B 118.6
B5B B10B B11B 109.8(5)
B5B B10B B12B 112.9(5)
B6B B10B B5B 59.3(4)
B6B B10B H10B 121.2
B6B B10B B11B 62.2(4)
B6B B10B B12B 108.6(5)
B9B B10B B5B 63.5(4)
B9B B10B B6B 109.2(5)
B9B B10B H10B 120.9
B9B B10B B11B 106.1(6)
B9B B10B B12B 61.3(4)
B11B B10B H10B 123.0
B11B B10B B12B 56.5(4)
B12B B10B H10B 121.0
C2B B11B B6B 58.7(4)
C2B B11B B7B 62.8(5)
C2B B11B B10B 103.0(5)
C2B B11B H11B 123.9
C2B B11B B12B 107.6(5)
B6B B11B H11B 121.5
B7B B11B B6B 112.3(5)
B7B B11B B10B 111.0(6)
B7B B11B H11B 117.7
B7B B11B B12B 60.7(5)
B10B B11B B6B 56.9(4)
B10B B11B H11B 123.2
B12B B11B B6B 109.1(6)
B12B B11B B10B 62.5(5)
B12B B11B H11B 120.5
B7B B12B B9B 109.7(5)
B7B B12B B10B 108.1(6)
B7B B12B H12B 120.4
B8B B12B B7B 61.1(5)
B8B B12B B9B 61.6(4)
B8B B12B B10B 105.4(5)
B8B B12B B11B 106.0(6)
B8B B12B H12B 122.0
B9B B12B B10B 55.3(4)
B9B B12B H12B 122.8
B10B B12B H12B 123.5
B11B B12B B7B 58.6(5)
B11B B12B B9B 104.9(6)
B11B B12B B10B 61.0(5)
B11B B12B H12B 123.4
C3C C1C C2C 129.8(5)
C3C C1C B3C 127.2(5)
C3C C1C B4C 112.9(5)
C3C C1C B5C 103.2(5)
C3C C1C B6C 113.6(5)
B3C C1C C2C 58.1(4)
B4C C1C C2C 113.0(5)
B4C C1C B3C 67.1(4)
B4C C1C B5C 64.1(4)
B4C C1C B6C 115.4(5)
B5C C1C C2C 114.3(5)
B5C C1C B3C 119.8(5)
B5C C1C B6C 63.5(4)
B6C C1C C2C 61.5(4)
B6C C1C B3C 112.3(5)
C1C C2C H2C 121.5
C1C C2C B6C 59.0(4)
B3C C2C C1C 60.8(4)
B3C C2C H2C 115.9
B3C C2C B6C 112.4(5)
B3C C2C B11C 118.3(5)
B6C C2C H2C 119.7
B7C C2C C1C 114.5(5)
B7C C2C H2C 115.4
B7C C2C B3C 67.2(5)
B7C C2C B6C 115.1(5)
B7C C2C B11C 63.1(5)
B11C C2C C1C 111.6(5)
B11C C2C H2C 117.0
B11C C2C B6C 63.3(4)
O1C C3C C1C 120.9(6)
O1C C3C C4C 128.1(6)
C1C C3C C4C 111.0(5)
C5C C4C C3C 127.6(5)
C9C C4C C3C 113.2(5)
C9C C4C C5C 119.2(6)
C4C C5C H5C 119.0
C4C C5C C6C 122.0(6)
C6C C5C H5C 119.0
C5C C6C H6C 120.3
C7C C6C C5C 119.4(6)
C7C C6C H6C 120.3
C6C C7C H7C 120.6
C6C C7C C8C 118.8(7)
C8C C7C H7C 120.6
C7C C8C H8C 118.4
C9C C8C C7C 123.3(6)
C9C C8C H8C 118.4
C4C C9C C8C 117.3(6)
C4C C9C B5C 108.2(5)
C8C C9C B5C 134.5(5)
C1C B3C H3C 125.9
C1C B3C B4C 53.8(4)
C1C B3C B7C 105.6(5)
C2C B3C C1C 61.1(4)
C2C B3C H3C 125.4
C2C B3C B4C 104.6(5)
C2C B3C B7C 55.6(4)
C2C B3C B8C 100.7(6)
B4C B3C H3C 121.5
B7C B3C H3C 120.9
B7C B3C B4C 111.2(5)
B8C B3C C1C 100.3(5)
B8C B3C H3C 125.2
B8C B3C B4C 61.7(4)
B8C B3C B7C 60.6(4)
C1C B4C B3C 59.2(4)
C1C B4C H4C 126.5
C1C B4C B5C 60.1(4)
C1C B4C B8C 99.6(5)
C1C B4C B9C 101.6(5)
B3C B4C H4C 121.8
B5C B4C B3C 110.1(5)
B5C B4C H4C 120.5
B5C B4C B8C 106.9(5)
B5C B4C B9C 57.6(4)
B8C B4C B3C 55.4(4)
B8C B4C H4C 125.2
B9C B4C B3C 106.2(6)
B9C B4C H4C 123.8
B9C B4C B8C 61.4(4)
C1C B5C B4C 55.8(4)
C1C B5C B6C 58.8(4)
C1C B5C B9C 101.6(5)
C1C B5C B10C 101.4(5)
C9C B5C C1C 104.3(5)
C9C B5C B4C 111.2(5)
C9C B5C B6C 117.0(5)
C9C B5C B9C 140.5(6)
C9C B5C B10C 141.1(5)
B4C B5C B6C 104.9(5)
B4C B5C B10C 107.3(5)
B6C B5C B10C 55.7(4)
B9C B5C B4C 61.8(4)
B9C B5C B6C 101.9(5)
B9C B5C B10C 58.2(4)
C1C B6C C2C 59.5(4)
C1C B6C B5C 57.7(4)
C1C B6C H6CA 124.3
C1C B6C B11C 107.0(5)
C2C B6C B5C 107.9(5)
C2C B6C H6CA 124.1
C2C B6C B11C 57.1(4)
B5C B6C H6CA 118.6
B5C B6C B11C 115.3(5)
B10C B6C C1C 106.7(5)
B10C B6C C2C 106.8(5)
B10C B6C B5C 63.7(4)
B10C B6C H6CA 120.2
B10C B6C B11C 63.8(4)
B11C B6C H6CA 119.1
C2C B7C B3C 57.2(4)
C2C B7C H7CA 126.8
C2C B7C B8C 98.6(5)
C2C B7C B11C 60.4(4)
C2C B7C B12C 101.8(6)
B3C B7C H7CA 122.8
B8C B7C B3C 56.2(4)
B8C B7C H7CA 126.0
B8C B7C B12C 59.8(4)
B11C B7C B3C 108.2(6)
B11C B7C H7CA 121.3
B11C B7C B8C 104.9(6)
B11C B7C B12C 57.6(5)
B12C B7C B3C 105.3(5)
B12C B7C H7CA 124.0
B3C B8C B4C 62.9(4)
B3C B8C B7C 63.2(4)
B3C B8C H8CA 119.4
B3C B8C B9C 109.5(5)
B3C B8C B12C 111.2(5)
B4C B8C H8CA 119.5
B4C B8C B9C 58.0(4)
B7C B8C B4C 114.2(5)
B7C B8C H8CA 118.2
B7C B8C B9C 111.8(5)
B9C B8C H8CA 121.1
B12C B8C B4C 110.9(6)
B12C B8C B7C 60.1(5)
B12C B8C H8CA 119.9
B12C B8C B9C 63.1(4)
B4C B9C B8C 60.6(4)
B4C B9C H9C 120.2
B4C B9C B12C 108.1(5)
B5C B9C B4C 60.6(4)
B5C B9C B8C 108.7(5)
B5C B9C H9C 118.4
B5C B9C B10C 65.1(4)
B5C B9C B12C 111.3(5)
B8C B9C H9C 124.2
B8C B9C B12C 57.0(4)
B10C B9C B4C 111.7(5)
B10C B9C B8C 105.1(5)
B10C B9C H9C 120.4
B10C B9C B12C 58.8(4)
B12C B9C H9C 122.5
B5C B10C H10C 120.7
B5C B10C B11C 110.7(5)
B6C B10C B5C 60.6(4)
B6C B10C B9C 104.5(6)
B6C B10C H10C 123.8
B6C B10C B11C 61.2(4)
B6C B10C B12C 104.6(6)
B9C B10C B5C 56.7(4)
B9C B10C H10C 122.0
B9C B10C B11C 108.7(6)
B9C B10C B12C 65.2(4)
B11C B10C H10C 121.3
B12C B10C B5C 109.7(5)
B12C B10C H10C 121.8
B12C B10C B11C 55.7(4)
C2C B11C B6C 59.6(4)
C2C B11C B7C 56.5(4)
C2C B11C B10C 101.9(5)
C2C B11C H11C 126.3
B6C B11C B10C 55.0(4)
B6C B11C H11C 124.4
B7C B11C B6C 106.8(5)
B7C B11C B10C 109.4(5)
B7C B11C H11C 120.3
B10C B11C H11C 123.7
B12C B11C C2C 102.4(5)
B12C B11C B6C 103.0(5)
B12C B11C B7C 62.3(4)
B12C B11C B10C 59.9(4)
B12C B11C H11C 123.5
B7C B12C B9C 109.2(5)
B7C B12C H12C 119.9
B8C B12C B7C 60.1(4)
B8C B12C B9C 59.9(4)
B8C B12C B10C 105.1(5)
B8C B12C H12C 123.5
B9C B12C H12C 122.8
B10C B12C B7C 111.4(5)
B10C B12C B9C 56.0(4)
B10C B12C H12C 121.4
B11C B12C B7C 60.2(4)
B11C B12C B8C 107.2(6)
B11C B12C B9C 108.4(5)
B11C B12C B10C 64.5(4)
B11C B12C H12C 120.2

loop_
_geom_bond_atom_site_label_1
_geom_bond_atom_site_label_2
_geom_bond_distance
O1 C3 1.208(8)
C1 C2 1.669(9)
C1 C3 1.581(9)
C1 B3 1.743(10)
C1 B4 1.588(8)
C1 B5 1.678(9)
C1 B6 1.674(10)
C2 H2 1.1000
C2 B3 1.645(10)
C2 B6 1.737(10)
C2 B7 1.719(11)
C2 B11 1.726(11)
C3 C4 1.523(10)
C4 C5 1.456(9)
C4 C9 1.407(10)
C5 H5 0.9300
C5 C6 1.420(12)
C6 H6 0.9300
C6 C7 1.381(12)
C7 H7 0.9300
C7 C8 1.482(10)
C8 H8 0.9300
C8 C9 1.433(10)
C9 B5 1.669(10)
B3 H3 1.1000
B3 B4 1.797(12)
B3 B7 1.840(13)
B3 B8 1.721(12)
B4 H4 1.1000
B4 B5 1.753(10)
B4 B8 1.848(11)
B4 B9 1.774(11)
B5 B6 1.718(10)
B5 B9 1.783(9)
B5 B10 1.840(11)
B6 H6A 1.1000
B6 B10 1.717(11)
B6 B11 1.865(11)
B7 H7A 1.1000
B7 B8 1.727(12)
B7 B11 1.746(13)
B7 B12 1.767(15)
B8 H8A 1.1000
B8 B9 1.839(12)
B8 B12 1.784(13)
B9 H9 1.1000
B9 B10 1.701(11)
B9 B12 1.843(12)
B10 H10 1.1000
B10 B11 1.818(13)
B10 B12 1.814(12)
B11 H11 1.1000
B11 B12 1.657(12)
B12 H12 1.1000
O1A C3A 1.212(7)
C1A C2A 1.627(8)
C1A C3A 1.546(8)
C1A B3A 1.823(9)
C1A B4A 1.700(9)
C1A B5A 1.681(8)
C1A B6A 1.636(8)
C2A H2A 1.1000
C2A B3A 1.675(9)
C2A B6A 1.774(9)
C2A B7A 1.771(10)
C2A B11A 1.620(9)
C3A C4A 1.540(9)
C4A C5A 1.429(8)
C4A C9A 1.350(8)
C5A H5A 0.9300
C5A C6A 1.433(9)
C6A H6AA 0.9300
C6A C7A 1.350(9)
C7A H7AA 0.9300
C7A C8A 1.426(9)
C8A H8AA 0.9300
C8A C9A 1.445(8)
C9A B5A 1.638(9)
B3A H3A 1.1000
B3A B4A 1.812(10)
B3A B7A 1.708(10)
B3A B8A 1.760(11)
B4A H4A 1.1000
B4A B5A 1.808(9)
B4A B8A 1.825(11)
B4A B9A 1.677(10)
B5A B6A 1.760(10)
B5A B9A 1.852(10)
B5A B10A 1.711(10)
B6A H6AB 1.1000
B6A B10A 1.744(10)
B6A B11A 1.827(10)
B7A H7AB 1.1000
B7A B8A 1.748(11)
B7A B11A 1.774(10)
B7A B12A 1.763(10)
B8A H8AB 1.1000
B8A B9A 1.865(10)
B8A B12A 1.674(10)
B9A H9A 1.1000
B9A B10A 1.754(10)
B9A B12A 1.775(11)
B10A H10A 1.1000
B10A B11A 1.839(10)
B10A B12A 1.893(10)
B11A H11A 1.1000
B11A B12A 1.781(11)
B12A H12A 1.1000
O1B C3B 1.192(8)
C1B C2B 1.664(8)
C1B C3B 1.589(9)
C1B B3B 1.762(10)
C1B B4B 1.673(9)
C1B B5B 1.666(9)
C1B B6B 1.600(8)
C2B H2B 1.1000
C2B B3B 1.615(10)
C2B B6B 1.737(10)
C2B B7B 1.763(11)
C2B B11B 1.662(10)
C3B C4B 1.539(9)
C4B C5B 1.469(8)
C4B C9B 1.402(8)
C5B H5B 0.9300
C5B C6B 1.407(10)
C6B H6B 0.9300
C6B C7B 1.382(11)
C7B H7B 0.9300
C7B C8B 1.463(9)
C8B H8B 0.9300
C8B C9B 1.418(9)
C9B B5B 1.688(9)
B3B H3B 1.1000
B3B B4B 1.819(12)
B3B B7B 1.778(11)
B3B B8B 1.781(13)
B4B H4B 1.1000
B4B B5B 1.720(10)
B4B B8B 1.884(11)
B4B B9B 1.713(10)
B5B B6B 1.750(10)
B5B B9B 1.839(11)
B5B B10B 1.774(9)
B6B H6BA 1.1000
B6B B10B 1.767(11)
B6B B11B 1.866(10)
B7B H7BA 1.1000
B7B B8B 1.760(12)
B7B B11B 1.720(11)
B7B B12B 1.758(12)
B8B H8BA 1.1000
B8B B9B 1.816(11)
B8B B12B 1.706(11)
B9B H9B 1.1000
B9B B10B 1.719(11)
B9B B12B 1.834(11)
B10B H10B 1.1000
B10B B11B 1.843(11)
B10B B12B 1.869(11)
B11B H11B 1.1000
B11B B12B 1.758(13)
B12B H12B 1.1000
O1C C3C 1.193(7)
C1C C2C 1.718(9)
C1C C3C 1.534(8)
C1C B3C 1.713(10)
C1C B4C 1.609(8)
C1C B5C 1.686(9)
C1C B6C 1.707(9)
C2C H2C 1.1000
C2C B3C 1.666(9)
C2C B6C 1.751(10)
C2C B7C 1.634(9)
C2C B11C 1.705(10)
C3C C4C 1.536(8)
C4C C5C 1.428(9)
C4C C9C 1.399(8)
C5C H5C 0.9300
C5C C6C 1.445(9)
C6C H6C 0.9300
C6C C7C 1.348(9)
C7C H7C 0.9300
C7C C8C 1.444(9)
C8C H8C 0.9300
C8C C9C 1.428(8)
C9C B5C 1.659(9)
B3C H3C 1.1000
B3C B4C 1.837(10)
B3C B7C 1.826(11)
B3C B8C 1.700(10)
B4C H4C 1.1000
B4C B5C 1.749(10)
B4C B8C 1.818(10)
B4C B9C 1.768(10)
B5C B6C 1.786(9)
B5C B9C 1.695(10)
B5C B10C 1.840(10)
B6C H6CA 1.1000
B6C B10C 1.694(10)
B6C B11C 1.813(11)
B7C H7CA 1.1000
B7C B8C 1.781(10)
B7C B11C 1.747(11)
B7C B12C 1.783(11)
B8C H8CA 1.1000
B8C B9C 1.831(11)
B8C B12C 1.776(11)
B9C H9C 1.1000
B9C B10C 1.725(10)
B9C B12C 1.888(10)
B10C H10C 1.1000
B10C B11C 1.857(11)
B10C B12C 1.780(11)
B11C H11C 1.1000
B11C B12C 1.699(11)
B12C H12C 1.1000
